data_1574854
loop_
_publ_author_name
'Nguyen, Tri Minh'
'Tawfik, Sherif Abdulkader'
'Tran, Truyen'
'Gupta, Sunil'
'Rana, Santu'
'Venkatesh, Svetha'

_publ_section_title
;
 The search for superionic solid-state electrolytes using a
 physics-informed generative model.
;
_journal_issue 17
_journal_name_full 'Materials horizons'
_journal_page_first 6945
_journal_page_last 6955
_journal_paper_doi 10.1039/d5mh00767d
_journal_volume 12
_journal_year 2025
_chemical_formula_structural NaBr
_chemical_formula_sum 'Br18 Na18'
_space_group_IT_number 1
_space_group_name_Hall 'P 1'
_space_group_name_H-M_alt 'P 1'
_symmetry_Int_Tables_number 1
_symmetry_space_group_name_H-M 'P 1'
_audit_update_record
;
2025-04-08 deposited with the CCDC.	2025-06-06 downloaded from the CCDC.
;
_cell_angle_alpha 90.00040703
_cell_angle_beta 89.99959691
_cell_angle_gamma 120.00469729
_cell_formula_units_Z 18
_cell_length_a 12.42857248
_cell_length_b 12.42857263
_cell_length_c 7.90695563
_cell_volume 1057.698
_cod_data_source_file d5mh00767d2.cif
_cod_data_source_block NaBr_CCDC1
_cod_depositor_comments 'Adding full bibliography for 1574820--1574854.cif.'
_cod_original_cell_volume 1057.69847618
_cod_original_formula_sum 'Na18 Br18'
_cod_database_code 1574854

loop_
_symmetry_equiv_pos_site_id
_symmetry_equiv_pos_as_xyz
1 'x, y, z'

loop_
_atom_site_type_symbol
_atom_site_label
_atom_site_symmetry_multiplicity
_atom_site_fract_x
_atom_site_fract_y
_atom_site_fract_z
_atom_site_occupancy
Na Na0 1 0.72442567 0.14036018 0.24172251 1
Na Na1 1 0.72443398 0.58405069 0.74172760 1
Na Na2 1 0.19309766 0.94230447 0.40807456 1
Na Na3 1 0.74919712 0.80690706 0.40810062 1
Na Na4 1 0.52626082 0.91729960 0.57381176 1
Na Na5 1 0.85962841 0.58406004 0.24173733 1
Na Na6 1 0.74920111 0.94229351 0.90809038 1
Na Na7 1 0.19309286 0.25080275 0.90810043 1
Na Na8 1 0.41594920 0.27556604 0.24172758 1
Na Na9 1 0.41593995 0.14037161 0.74173729 1
Na Na10 1 0.05769545 0.80690230 0.90807440 1
Na Na11 1 0.05770645 0.25079881 0.40809026 1
Na Na12 1 0.08270057 0.60896582 0.57379796 1
Na Na13 1 0.08270056 0.47373933 0.07381163 1
Na Na14 1 0.85963978 0.27557430 0.74172238 1
Na Na15 1 0.52628313 0.60897727 0.07378720 1
Na Na16 1 0.39102274 0.47371698 0.57378725 1
Na Na17 1 0.39103422 0.91729951 0.07379795 1
Br Br18 1 0.89923301 0.38879499 0.38452537 1
Br Br19 1 0.89924944 0.51045095 0.88452616 1
Br Br20 1 0.94448463 0.76737335 0.55119889 1
Br Br21 1 0.82288264 0.05551892 0.55121510 1
Br Br22 1 0.27781534 0.84368072 0.71761933 1
Br Br23 1 0.61120631 0.51044584 0.38453597 1
Br Br24 1 0.82288000 0.76735940 0.05119907 1
Br Br25 1 0.94448105 0.17711738 0.05121512 1
Br Br26 1 0.48954911 0.10075065 0.38452623 1
Br Br27 1 0.48955408 0.38879368 0.88453594 1
Br Br28 1 0.23262672 0.05551533 0.05119888 1
Br Br29 1 0.23264062 0.17711997 0.55119896 1
Br Br30 1 0.15631596 0.43413053 0.71760601 1
Br Br31 1 0.15631923 0.72218467 0.21761938 1
Br Br32 1 0.61120504 0.10076700 0.88452542 1
Br Br33 1 0.27782100 0.43414328 0.21760274 1
Br Br34 1 0.56585672 0.72217906 0.71760267 1
Br Br35 1 0.56586941 0.84368401 0.21760612 1
